data_7009933
loop_
_publ_author_name
'Mondal, Nijhuma'
'Saha, Manas Kumar'
'Mitra, Samiran'
'Gramlich, Volker'

_publ_section_title
;
 Synthesis and crystal structure of thiocyanato or azido bridged one-
 or two-dimensional polymeric complexes of cadmium(II)
;
_journal_issue 18
_journal_name_full 'Journal of the Chemical Society, Dalton Transactions'
_journal_page_first 3218
_journal_paper_doi 10.1039/b004428h
_journal_year 2000
_chemical_formula_sum 'C6 H12 Cd N4 S2'
_chemical_formula_weight 316.72
_chemical_name_systematic
;  
 ?  
;
_space_group_IT_number 61
_symmetry_cell_setting orthorhombic
_symmetry_space_group_name_Hall '-P 2ac 2ab'
_symmetry_space_group_name_H-M 'P b c a'
_atom_sites_solution_hydrogens geom
_atom_sites_solution_primary direct
_atom_sites_solution_secondary difmap
_audit_creation_method SHELXL
_cell_angle_alpha 90.00
_cell_angle_beta 90.00
_cell_angle_gamma 90.00
_cell_formula_units_Z 8
_cell_length_a 14.203(10)
_cell_length_b 10.444(7)
_cell_length_c 15.109(12)
_cell_measurement_reflns_used 12
_cell_measurement_temperature 293(2)
_cell_measurement_theta_max 11
_cell_measurement_theta_min 10
_cell_volume 2241(3)
_computing_cell_refinement 'SIEMENS SHELXTL Plus'
_computing_data_collection 'SIEMENS SHELXTL Plus'
_computing_data_reduction 'SIEMENS SHELXTL Plus'
_computing_molecular_graphics SHELXLTL-Plus
_computing_publication_material SHELXL-93
_computing_structure_refinement 'SHELXL-93 (Sheldrick, 1993)'
_computing_structure_solution 'SHELXS-86 (Sheldrick, 1990)'
_diffrn_ambient_temperature 293(2)
_diffrn_measurement_device 'SYNTEX P21 4-circle diffractometer'
_diffrn_measurement_method ' \w scans'
_diffrn_radiation_monochromator graphite
_diffrn_radiation_source 'fine-focus sealed tube'
_diffrn_radiation_type MoK\a
_diffrn_radiation_wavelength 0.71073
_diffrn_reflns_av_R_equivalents 0.0000
_diffrn_reflns_av_sigmaI/netI 0.0186
_diffrn_reflns_limit_h_max 13
_diffrn_reflns_limit_h_min 0
_diffrn_reflns_limit_k_max 10
_diffrn_reflns_limit_k_min 0
_diffrn_reflns_limit_l_max 14
_diffrn_reflns_limit_l_min 0
_diffrn_reflns_number 1030
_diffrn_reflns_theta_max 20.02
_diffrn_reflns_theta_min 2.77
_diffrn_standards_decay_% 0
_diffrn_standards_interval_count 120
_diffrn_standards_number 1
_exptl_absorpt_coefficient_mu 2.284
_exptl_absorpt_correction_T_max .584
_exptl_absorpt_correction_T_min .467
_exptl_absorpt_correction_type integration
_exptl_crystal_density_diffrn 1.877
_exptl_crystal_description prism
_exptl_crystal_F_000 1248
_exptl_crystal_size_max 0.45
_exptl_crystal_size_mid 0.3
_exptl_crystal_size_min 0.3
_refine_diff_density_max 0.176
_refine_diff_density_min -0.237
_refine_diff_density_rms 0.044
_refine_ls_extinction_coef 0.0032(3)
_refine_ls_extinction_expression Fc^*^=kFc[1+0.001xFc^2^\l^3^/sin(2\q)]^-1/4^
_refine_ls_extinction_method SHELXL
_refine_ls_goodness_of_fit_all 1.109
_refine_ls_goodness_of_fit_obs 1.195
_refine_ls_matrix_type full
_refine_ls_number_parameters 121
_refine_ls_number_reflns 1030
_refine_ls_number_restraints 0
_refine_ls_restrained_S_all 1.109
_refine_ls_restrained_S_obs 1.195
_refine_ls_R_factor_all 0.0198
_refine_ls_R_factor_obs 0.0162
_refine_ls_shift/esd_max -0.001
_refine_ls_shift/esd_mean 0.000
_refine_ls_structure_factor_coef Fsqd
_refine_ls_weighting_details 'w=1/[\s^2^(Fo^2^)+(0.0252P)^2^+0.1816P] where P=(Fo^2^+2Fc^2^)/3'
_refine_ls_weighting_scheme calc
_refine_ls_wR_factor_all 0.0453
_refine_ls_wR_factor_obs 0.0447
_reflns_number_observed 883
_reflns_number_total 1030
_reflns_observed_criterion >2sigma(I)
_cod_data_source_file b004428h.txt
_cod_data_source_block nm6
_cod_depositor_comments
;
The following automatic conversions were performed:
'_symmetry_cell_setting' value 'Orthorhombic' changed to 'orthorhombic'
according to '/home/saulius/struct/CIF-dictionaries/cif_core.dic'
dictionary named 'cif_core.dic' version 2.4.1 from 2010-06-29.

Automatic conversion script
Id: cif_fix_enum 1527 2010-12-29 10:47:43Z saulius 

The following automatic conversions were performed:

'_refine_ls_weighting_scheme' value 'calc
w=1/[\s^2^(Fo^2^)+(0.0252P)^2^+0.1816P] where P=(Fo^2^+2Fc^2^)/3' was
changed to 'calc'. New tag '_refine_ls_weighting_details' was
created. The value of the new tag was set to
'w=1/[\s^2^(Fo^2^)+(0.0252P)^2^+0.1816P] where P=(Fo^2^+2Fc^2^)/3'.

Automatic conversion script
Id: cif_fix_values 3143 2015-03-26 13:38:13Z robertas 
;
_cod_original_cell_volume 2241.2(28)
_cod_original_sg_symbol_H-M Pbca
_cod_database_code 7009933

loop_
_symmetry_equiv_pos_as_xyz
'x, y, z'
'-x+1/2, -y, z+1/2'
'-x, y+1/2, -z+1/2'
'x+1/2, -y+1/2, -z'
'-x, -y, -z'
'x-1/2, y, -z-1/2'
'x, -y-1/2, z-1/2'
'-x-1/2, y-1/2, z'

loop_
_atom_site_aniso_label
_atom_site_aniso_U_11
_atom_site_aniso_U_22
_atom_site_aniso_U_33
_atom_site_aniso_U_23
_atom_site_aniso_U_13
_atom_site_aniso_U_12
Cd 0.0315(3) 0.0284(3) 0.0437(3) -0.00017(13) 0.0006(2) -0.00044(14)
S1 0.0416(7) 0.0282(6) 0.0642(8) -0.0041(6) -0.0150(6) 0.0038(5)
S2 0.0666(9) 0.0562(8) 0.0496(7) 0.0096(6) 0.0061(6) 0.0290(7)
N4 0.037(2) 0.032(2) 0.041(2) 0.002(2) 0.002(2) 0.002(2)
C1 0.027(2) 0.035(3) 0.036(2) 0.002(2) 0.000(2) 0.001(2)
C2 0.039(3) 0.038(3) 0.050(3) -0.010(2) 0.004(2) 0.008(2)
N2 0.059(3) 0.040(3) 0.065(3) 0.003(2) -0.008(2) 0.020(2)
N3 0.031(2) 0.056(2) 0.070(3) 0.013(2) -0.001(2) 0.002(2)
C4 0.058(3) 0.064(3) 0.044(3) 0.008(2) 0.000(3) 0.010(3)
C6 0.043(3) 0.071(3) 0.061(3) -0.007(3) 0.013(3) -0.009(3)
C5 0.076(4) 0.042(3) 0.062(3) -0.005(2) 0.001(3) 0.008(3)
C3 0.048(4) 0.082(4) 0.049(3) 0.003(3) -0.015(2) 0.006(3)
N1 0.051(2) 0.034(2) 0.070(3) -0.001(2) 0.000(2) 0.007(2)

loop_
_atom_site_label
_atom_site_type_symbol
_atom_site_fract_x
_atom_site_fract_y
_atom_site_fract_z
_atom_site_U_iso_or_equiv
_atom_site_thermal_displace_type
_atom_site_occupancy
_atom_site_calc_flag
_atom_site_refinement_flags
_atom_site_disorder_group
Cd Cd 0.12393(2) 0.15375(3) 0.27301(2) 0.0345(2) Uani 1 d . .
S1 S -0.02951(8) 0.18333(9) 0.17768(8) 0.0446(3) Uani 1 d . .
S2 S 0.21771(8) 0.04055(11) 0.13805(8) 0.0575(4) Uani 1 d . .
N4 N 0.0564(2) 0.2300(3) 0.4085(2) 0.0367(8) Uani 1 d . .
C1 C -0.0507(3) 0.3374(4) 0.1835(3) 0.0325(10) Uani 1 d . .
C2 C 0.2715(3) -0.0729(4) 0.1939(3) 0.0421(11) Uani 1 d . .
N2 N 0.3106(3) -0.1500(3) 0.2324(3) 0.0547(11) Uani 1 d . .
N3 N 0.2406(2) 0.1186(3) 0.3762(2) 0.0521(10) Uani 1 d . .
H3A H 0.2970(2) 0.1390(3) 0.3531(2) 0.073 Uiso 1 d R .
H3D H 0.2416(2) 0.0354(3) 0.3918(2) 0.073 Uiso 1 d R .
C4 C 0.1200(3) 0.1842(4) 0.4788(3) 0.0552(13) Uani 1 d . .
H4A H 0.1068(3) 0.0955(4) 0.4900(3) 0.077 Uiso 1 d R .
H4B H 0.1083(3) 0.2312(4) 0.5322(3) 0.077 Uiso 1 d R .
C6 C -0.0391(3) 0.1793(4) 0.4230(3) 0.0583(13) Uani 1 d . .
H6A H -0.0627(8) 0.2095(21) 0.4787(9) 0.082 Uiso 1 calc R .
H6B H -0.0371(4) 0.0874(4) 0.4234(18) 0.082 Uiso 1 calc R .
H6C H -0.0798(5) 0.2078(21) 0.3762(10) 0.082 Uiso 1 calc R .
C5 C 0.0511(3) 0.3708(4) 0.4111(3) 0.0600(14) Uani 1 d . .
H5A H 0.0289(17) 0.3977(4) 0.4682(6) 0.084 Uiso 1 calc R .
H5B H 0.0083(14) 0.4002(4) 0.3663(12) 0.084 Uiso 1 calc R .
H5C H 0.1124(5) 0.4061(4) 0.4006(17) 0.084 Uiso 1 calc R .
C3 C 0.2214(3) 0.1968(5) 0.4539(3) 0.0598(14) Uani 1 d . .
H3B H 0.2342(3) 0.2849(5) 0.4403(3) 0.084 Uiso 1 d R .
H3C H 0.2614(3) 0.1716(5) 0.5021(3) 0.084 Uiso 1 d R .
N1 N -0.0676(2) 0.4445(4) 0.1856(2) 0.0518(10) Uani 1 d . .

loop_
_atom_type_symbol
_atom_type_description
_atom_type_scat_dispersion_real
_atom_type_scat_dispersion_imag
_atom_type_scat_source
C C 0.0033 0.0016 'International Tables Vol C Tables 4.2.6.8 and 6.1.1.4'
H H 0.0000 0.0000 'International Tables Vol C Tables 4.2.6.8 and 6.1.1.4'
N N 0.0061 0.0033 'International Tables Vol C Tables 4.2.6.8 and 6.1.1.4'
S S 0.1246 0.1234 'International Tables Vol C Tables 4.2.6.8 and 6.1.1.4'
Cd Cd -0.8075 1.2024 'International Tables Vol C Tables 4.2.6.8 and 6.1.1.4'

loop_
_geom_angle_atom_site_label_1
_geom_angle_atom_site_label_2
_geom_angle_atom_site_label_3
_geom_angle
_geom_angle_site_symmetry_1
_geom_angle_site_symmetry_3
_geom_angle_publ_flag
N3 Cd N2 91.77(13) . 8_665 ?
N3 Cd N4 76.28(12) . . ?
N2 Cd N4 95.29(12) 8_665 . ?
N3 Cd N1 85.34(12) . 3_545 ?
N2 Cd N1 175.83(13) 8_665 3_545 ?
N4 Cd N1 86.96(12) . 3_545 ?
N3 Cd S1 170.00(9) . . ?
N2 Cd S1 94.78(10) 8_665 . ?
N4 Cd S1 95.57(9) . . ?
N1 Cd S1 88.49(9) 3_545 . ?
N3 Cd S2 94.96(11) . . ?
N2 Cd S2 89.40(10) 8_665 . ?
N4 Cd S2 170.15(7) . . ?
N1 Cd S2 87.85(10) 3_545 . ?
S1 Cd S2 92.66(6) . . ?
C1 S1 Cd 103.80(15) . . ?
C2 S2 Cd 99.0(2) . . ?
C6 N4 C5 108.0(3) . . ?
C6 N4 C4 109.9(3) . . ?
C5 N4 C4 109.7(3) . . ?
C6 N4 Cd 112.1(2) . . ?
C5 N4 Cd 112.0(2) . . ?
C4 N4 Cd 105.2(2) . . ?
N1 C1 S1 177.9(4) . . ?
N2 C2 S2 178.5(4) . . ?
C2 N2 Cd 161.9(3) . 8_655 ?
C3 N3 Cd 108.7(2) . . ?
N4 C4 C3 112.4(4) . . ?
N3 C3 C4 109.5(4) . . ?
C1 N1 Cd 164.4(4) . 3 ?

loop_
_geom_bond_atom_site_label_1
_geom_bond_atom_site_label_2
_geom_bond_distance
_geom_bond_site_symmetry_2
_geom_bond_publ_flag
Cd N3 2.305(3) . ?
Cd N2 2.333(4) 8_665 ?
Cd N4 2.398(3) . ?
Cd N1 2.410(4) 3_545 ?
Cd S1 2.630(2) . ?
Cd S2 2.707(2) . ?
S1 C1 1.640(4) . ?
S2 C2 1.644(5) . ?
N4 C6 1.472(5) . ?
N4 C5 1.473(5) . ?
N4 C4 1.473(5) . ?
C1 N1 1.144(4) . ?
C2 N2 1.137(5) . ?
N2 Cd 2.333(4) 8_655 ?
N3 C3 1.456(5) . ?
C4 C3 1.495(6) . ?
N1 Cd 2.410(4) 3 ?
